data_7702254
loop_
_publ_author_name
'Wang, Wen-Min'
'He, Li-Yuan'
'Wang, Xin-Xin'
'Shi, Ying'
'Wu, Zhi-Lei'
'Cui, Jian-Zhong'

_publ_section_title
;
 Linear-shaped Ln and Ln clusters constructed by a polydentate Schiff base
 ligand and a \b-diketone co-ligand: structures, fluorescence properties,
 magnetic refrigeration and single-molecule magnet behavior.
;
_journal_issue 44
_journal_name_full 'Dalton transactions (Cambridge, England : 2003)'
_journal_page_first 16744
_journal_page_last 16755
_journal_paper_doi 10.1039/c9dt03478a
_journal_volume 48
_journal_year 2019
_chemical_formula_moiety 'C60 H74 N6 O22 Tb4, C H4 O'
_chemical_formula_sum 'C61 H78 N6 O23 Tb4'
_chemical_formula_weight 1898.97
_space_group_crystal_system monoclinic
_space_group_IT_number 14
_space_group_name_Hall '-P 2yn'
_space_group_name_H-M_alt 'P 1 21/n 1'
_atom_sites_solution_hydrogens mixed
_atom_sites_solution_primary iterative
_audit_creation_date 2018-06-22
_audit_creation_method
;
Olex2 1.2
(compiled 2018.05.29 svn.r3508 for OlexSys, GUI svn.r5506)
;
_audit_update_record
;
2019-08-25 deposited with the CCDC.	2019-10-15 downloaded from the CCDC.
;
_cell_angle_alpha 90
_cell_angle_beta 94.671(3)
_cell_angle_gamma 90
_cell_formula_units_Z 4
_cell_length_a 15.3614(16)
_cell_length_b 12.8302(13)
_cell_length_c 35.007(4)
_cell_measurement_reflns_used 9863
_cell_measurement_temperature 150(2)
_cell_measurement_theta_max 25.99
_cell_measurement_theta_min 2.32
_cell_volume 6876.6(13)
_computing_cell_refinement 'SAINT v8.37A (Bruker, 2015)'
_computing_data_reduction 'SAINT v8.37A (Bruker, 2015)'
_computing_molecular_graphics 'Olex2 (Dolomanov et al., 2009)'
_computing_publication_material 'Olex2 (Dolomanov et al., 2009)'
_computing_structure_refinement 'XL (Sheldrick, 2008)'
_computing_structure_solution
;
Superflip (Palatinus & Chapuis, 2007;Palatinus & van der Lee, 2008;
Palatinus et al., 2012)
;
_diffrn_ambient_temperature 150.01
_diffrn_measured_fraction_theta_full 0.963
_diffrn_measured_fraction_theta_max 0.966
_diffrn_measurement_device_type 'Bruker APEX-II CCD'
_diffrn_measurement_method '\f and \w scans'
_diffrn_radiation_type MoK\a
_diffrn_radiation_wavelength 0.71073
_diffrn_reflns_av_R_equivalents 0.1138
_diffrn_reflns_av_unetI/netI 0.0760
_diffrn_reflns_Laue_measured_fraction_full 0.963
_diffrn_reflns_Laue_measured_fraction_max 0.966
_diffrn_reflns_limit_h_max 18
_diffrn_reflns_limit_h_min -18
_diffrn_reflns_limit_k_max 15
_diffrn_reflns_limit_k_min -15
_diffrn_reflns_limit_l_max 43
_diffrn_reflns_limit_l_min -33
_diffrn_reflns_number 127695
_diffrn_reflns_point_group_measured_fraction_full 0.963
_diffrn_reflns_point_group_measured_fraction_max 0.966
_diffrn_reflns_theta_full 25.242
_diffrn_reflns_theta_max 26.022
_diffrn_reflns_theta_min 2.284
_diffrn_standards_number 0
_exptl_absorpt_coefficient_mu 4.143
_exptl_absorpt_correction_T_max 0.7454
_exptl_absorpt_correction_T_min 0.5923
_exptl_absorpt_correction_type multi-scan
_exptl_absorpt_process_details
;
SADABS-2016/2 (Bruker,2016/2) was used for absorption correction.
wR2(int) was 0.1075 before and 0.0803 after correction.
The Ratio of minimum to maximum transmission is 0.7946.
The \l/2 correction factor is Not present.
;
_exptl_crystal_colour colorless
_exptl_crystal_density_diffrn 1.834
_exptl_crystal_description block
_exptl_crystal_F_000 3720
_exptl_crystal_size_max 0.26
_exptl_crystal_size_mid 0.21
_exptl_crystal_size_min 0.14
_refine_diff_density_max 4.653
_refine_diff_density_min -2.965
_refine_diff_density_rms 0.324
_refine_ls_extinction_method none
_refine_ls_goodness_of_fit_ref 1.062
_refine_ls_hydrogen_treatment mixed
_refine_ls_matrix_type full
_refine_ls_number_parameters 829
_refine_ls_number_reflns 13069
_refine_ls_number_restraints 64
_refine_ls_restrained_S_all 1.059
_refine_ls_R_factor_all 0.1548
_refine_ls_R_factor_gt 0.0944
_refine_ls_shift/su_max 0.010
_refine_ls_shift/su_mean 0.000
_refine_ls_structure_factor_coef Fsqd
_refine_ls_weighting_details 'w=1/[\s^2^(Fo^2^)+(0.0725P)^2^+550.1950P] where P=(Fo^2^+2Fc^2^)/3'
_refine_ls_weighting_scheme calc
_refine_ls_wR_factor_gt 0.2244
_refine_ls_wR_factor_ref 0.2606
_reflns_Friedel_coverage 0.000
_reflns_number_gt 8236
_reflns_number_total 13069
_reflns_threshold_expression 'I > 2\s(I)'
_cod_data_source_file c9dt03478a2.cif
_cod_data_source_block 5
_cod_original_cell_volume 6876.5(12)
_cod_database_code 7702254
_shelx_shelxl_version_number 2016/6
_shelx_space_group_comment
;
The symmetry employed for this shelxl refinement is uniquely defined
by the following loop, which should always be used as a source of
symmetry information in preference to the above space-group names.
They are only intended as comments.
;
_shelx_estimated_absorpt_t_max 0.595
_shelx_estimated_absorpt_t_min 0.412
_olex2_refinement_description
;
1. Fixed Uiso
 At 1.2 times of:
  All C(H) groups
 At 1.5 times of:
  All C(H,H,H) groups, All O(H) groups
2. Restrained distances
 O19-H19
 0.87 with sigma of 0.01
 O20-H20A
 0.87 with sigma of 0.01
 O21-H21
 0.87 with sigma of 0.01
 O22-H22
 0.87 with sigma of 0.01
 C57-H19
 1.93977 with sigma of 0.02
 Tb4-H19
 3.066695 with sigma of 0.02
 C58-H20A
 1.928834 with sigma of 0.02
 Tb3-H20A
 3.011072 with sigma of 0.02
 C59-H21
 1.871392 with sigma of 0.02
 Tb2-H21
 2.998326 with sigma of 0.02
 C60-H22
 1.943787 with sigma of 0.02
 Tb1-H22
 2.978219 with sigma of 0.02
3. Rigid bond restraints
 N6, C20, C21
 with sigma for 1-2 distances of 0.001 and sigma for 1-3 distances of 0.002
 C56, C55
 with sigma for 1-2 distances of 0.01 and sigma for 1-3 distances of 0.02
4. Uiso/Uaniso restraints and constraints
Uanis(C7) \\sim Ueq, Uanis(C56) \\sim Ueq, Uanis(C25) \\sim Ueq, Uanis(C20)
\\sim Ueq, Uanis(N6) \\sim Ueq, Uanis(C19) \\sim Ueq: with sigma of 0.001 and
sigma for terminal atoms of 0.002
Uanis(C5) \\sim Ueq: with sigma of 0.01 and sigma for terminal atoms of 0.02
Uanis(C2) \\sim Ueq: with sigma of 0.01 and sigma for terminal atoms of 0.02
5.a Aromatic/amide H refined with riding coordinates:
 C20(H20), C24(H24), C23(H23), C22(H22A), C4(H4), C3(H3), C2(H2), C1(H1),
 C11(H11), C10(H10), C9(H9), C7(H7), C44(H44), C29(H29), C17(H17), C16(H16),
 C15(H15), C14(H14), C34(H34), C49(H49), C39(H39), C54(H54)
5.b Fitted hexagon refined as free rotating group:
 C26(C25,C24,C23,C22,C21), N1(C5,C4,C3,C2,C1), C13(C12,C11,C10,C9,C8), N4(C18,
 C17,C16,C15,C14)
5.c Idealised Me refined as rotating group:
 C46(H46A,H46B,H46C), C59(H59A,H59B,H59C), C58(H58A,H58B,H58C), C36(H36A,H36B,
 H36C), C51(H51A,H51B,H51C), C47(H47A,H47B,H47C), C41(H41A,H41B,H41C), C37(H37A,
 H37B,H37C), C42(H42A,H42B,H42C), C57(H57A,H57B,H57C), C56(H56A,H56B,H56C),
 C27(H27A,H27B,H27C), C32(H32A,H32B,H32C), C61(H61A,H61B,H61C), C31(H31A,H31B,
 H31C), C52(H52A,H52B,H52C), C60(H60A,H60B,H60C)
5.d Idealised tetrahedral OH refined as rotating group:
 O23(H23A)
;
_olex2_submission_special_instructions 'No special instructions were received'

loop_
_space_group_symop_operation_xyz
'x, y, z'
'-x+1/2, y+1/2, -z+1/2'
'-x, -y, -z'
'x-1/2, -y-1/2, z-1/2'

loop_
_atom_site_label
_atom_site_type_symbol
_atom_site_fract_x
_atom_site_fract_y
_atom_site_fract_z
_atom_site_U_iso_or_equiv
_atom_site_adp_type
_atom_site_occupancy
_atom_site_site_symmetry_order
_atom_site_calc_flag
_atom_site_refinement_flags_posn
_atom_site_refinement_flags_adp
Tb2 Tb 0.52538(6) 0.08917(7) 0.30220(3) 0.0242(2) Uani 1 1 d D .
Tb3 Tb 0.48155(6) 0.04587(7) 0.19469(3) 0.0239(2) Uani 1 1 d D .
Tb1 Tb 0.42077(6) -0.02804(8) 0.39059(3) 0.0264(2) Uani 1 1 d D .
Tb4 Tb 0.58965(6) 0.16285(8) 0.10715(3) 0.0271(2) Uani 1 1 d D .
O8 O 0.5378(10) 0.3246(12) 0.0867(4) 0.041(4) Uani 1 1 d . .
O5 O 0.5057(8) -0.0389(10) 0.2549(4) 0.027(3) Uani 1 1 d . .
O3 O 0.5225(8) 0.2002(10) 0.1671(4) 0.024(3) Uani 1 1 d . .
O6 O 0.4857(8) -0.0646(10) 0.3297(3) 0.025(3) Uani 1 1 d . .
O4 O 0.5435(8) 0.0100(10) 0.1370(4) 0.029(3) Uani 1 1 d . .
O2 O 0.4997(8) 0.1728(10) 0.2420(4) 0.029(3) Uani 1 1 d . .
O12 O 0.3419(8) 0.0209(11) 0.2175(4) 0.037(3) Uani 1 1 d . .
O10 O 0.6904(8) 0.2721(12) 0.1367(4) 0.036(4) Uani 1 1 d . .
O1 O 0.4675(8) 0.1227(10) 0.3605(4) 0.028(3) Uani 1 1 d . .
C20 C 0.4790(10) -0.2217(14) 0.1994(5) 0.019(3) Uani 1 1 d . U
H20 H 0.474838 -0.286728 0.186407 0.023 Uiso 1 1 calc R .
O15 O 0.3174(8) -0.1338(11) 0.3616(4) 0.034(3) Uani 1 1 d . .
O9 O 0.7175(9) 0.0710(12) 0.1156(4) 0.042(4) Uani 1 1 d . .
O7 O 0.6451(10) 0.1996(13) 0.0483(4) 0.044(4) Uani 1 1 d . .
O13 O 0.6621(8) 0.1137(12) 0.2788(4) 0.035(3) Uani 1 1 d . .
O19 O 0.4322(8) 0.1462(12) 0.0874(4) 0.036(3) Uani 1 1 d D .
H19 H 0.4007(19) 0.091(4) 0.092(4) 0.054 Uiso 1 1 d DR .
O20 O 0.6383(8) 0.0434(10) 0.2085(4) 0.028(3) Uani 1 1 d D .
H20A H 0.670(2) 0.097(4) 0.216(6) 0.043 Uiso 1 1 d DR .
N3 N 0.5063(10) 0.2687(13) 0.3161(5) 0.031(4) Uani 1 1 d . .
O11 O 0.3698(8) 0.0312(12) 0.1427(4) 0.038(4) Uani 1 1 d . .
O16 O 0.2958(9) 0.0697(12) 0.3827(4) 0.041(4) Uani 1 1 d . .
O21 O 0.3674(8) 0.0912(13) 0.2893(4) 0.041(4) Uani 1 1 d D .
H21 H 0.339(2) 0.041(7) 0.277(5) 0.062 Uiso 1 1 d DR .
O22 O 0.5778(8) -0.0119(11) 0.4099(4) 0.033(3) Uani 1 1 d D .
H22 H 0.602(3) 0.050(3) 0.409(6) 0.049 Uiso 1 1 d DR .
O18 O 0.3634(10) -0.0647(11) 0.4486(4) 0.043(4) Uani 1 1 d . .
O17 O 0.4648(9) -0.1940(11) 0.4104(4) 0.034(3) Uani 1 1 d . .
O14 O 0.6381(9) 0.1061(12) 0.3542(4) 0.038(3) Uani 1 1 d . .
N2 N 0.4896(11) 0.3013(13) 0.3543(5) 0.033(4) Uani 1 1 d . .
N5 N 0.5132(10) -0.1635(13) 0.1415(5) 0.029(4) Uani 1 1 d . .
C26 C 0.4816(8) -0.1340(8) 0.2669(3) 0.027(4) Uani 1 1 d . .
C25 C 0.4727(8) -0.1471(8) 0.3058(3) 0.029(4) Uani 1 1 d G U
C24 C 0.4484(8) -0.2435(10) 0.3196(3) 0.035(5) Uani 1 1 d G .
H24 H 0.442289 -0.252448 0.346234 0.042 Uiso 1 1 calc R .
C23 C 0.4330(8) -0.3267(8) 0.2946(3) 0.034(5) Uani 1 1 d G .
H23 H 0.416376 -0.392564 0.304046 0.041 Uiso 1 1 calc R .
C22 C 0.4419(9) -0.3136(8) 0.2557(3) 0.030(5) Uani 1 1 d G .
H22A H 0.431394 -0.370470 0.238557 0.036 Uiso 1 1 calc R .
C21 C 0.4662(9) -0.2172(10) 0.2418(3) 0.034(5) Uani 1 1 d G U
N6 N 0.4957(9) -0.1377(12) 0.1804(4) 0.023(2) Uani 1 1 d . U
N1 N 0.4423(8) 0.1423(7) 0.4334(3) 0.037(4) Uani 1 1 d . .
C5 C 0.4587(8) 0.2336(9) 0.4138(2) 0.026(4) Uani 1 1 d G U
C4 C 0.4630(9) 0.3283(8) 0.4332(3) 0.034(5) Uani 1 1 d G .
H4 H 0.474179 0.390666 0.419809 0.041 Uiso 1 1 calc R .
C3 C 0.4507(9) 0.3317(8) 0.4721(3) 0.040(5) Uani 1 1 d G .
H3 H 0.453628 0.396456 0.485278 0.048 Uiso 1 1 calc R .
C2 C 0.4343(9) 0.2404(11) 0.4916(3) 0.038(5) Uani 1 1 d G U
H2 H 0.425980 0.242786 0.518200 0.046 Uiso 1 1 calc R .
C1 C 0.4301(9) 0.1457(8) 0.4723(3) 0.041(6) Uani 1 1 d G .
H1 H 0.418884 0.083325 0.485653 0.050 Uiso 1 1 calc R .
O23 O 0.8213(13) 0.0826(19) 0.0408(6) 0.077(6) Uani 1 1 d . .
H23A H 0.777246 0.100105 0.051968 0.115 Uiso 1 1 calc GR .
C13 C 0.5224(8) 0.2702(7) 0.2299(3) 0.023(4) Uani 1 1 d . .
C12 C 0.5326(9) 0.2836(8) 0.1911(3) 0.032(5) Uani 1 1 d G .
C11 C 0.5524(9) 0.3815(9) 0.1771(3) 0.034(5) Uani 1 1 d G .
H11 H 0.559353 0.390683 0.150640 0.041 Uiso 1 1 calc R .
C10 C 0.5619(9) 0.4660(7) 0.2020(4) 0.034(5) Uani 1 1 d G .
H10 H 0.575379 0.532910 0.192465 0.040 Uiso 1 1 calc R .
C9 C 0.5516(9) 0.4526(7) 0.2408(3) 0.034(5) Uani 1 1 d G .
H9 H 0.558139 0.510319 0.257749 0.041 Uiso 1 1 calc R .
C8 C 0.5319(8) 0.3547(9) 0.2547(3) 0.029(4) Uani 1 1 d G .
C7 C 0.5149(11) 0.3561(14) 0.2946(5) 0.020(4) Uani 1 1 d . U
H7 H 0.509317 0.421864 0.306618 0.024 Uiso 1 1 calc R .
C44 C 0.7564(13) 0.1865(18) 0.3273(6) 0.035(5) Uani 1 1 d . .
H44 H 0.806596 0.229047 0.332461 0.042 Uiso 1 1 calc R .
C50 C 0.2157(13) 0.0555(17) 0.3675(6) 0.032(5) Uani 1 1 d . .
C46 C 0.7465(15) 0.179(2) 0.3982(6) 0.053(7) Uani 1 1 d . .
H46A H 0.710234 0.231921 0.409639 0.079 Uiso 1 1 calc GR .
H46B H 0.806365 0.205763 0.397898 0.079 Uiso 1 1 calc GR .
H46C H 0.746770 0.115245 0.413373 0.079 Uiso 1 1 calc GR .
C29 C 0.6087(15) 0.3759(19) 0.0338(7) 0.045(6) Uani 1 1 d . .
H29 H 0.618882 0.431133 0.016687 0.054 Uiso 1 1 calc R .
N4 N 0.5729(8) -0.0097(9) 0.0643(3) 0.039(4) Uani 1 1 d . .
C18 C 0.5466(8) -0.0980(11) 0.0832(3) 0.043(6) Uani 1 1 d G .
C17 C 0.5385(9) -0.1928(9) 0.0640(4) 0.037(5) Uani 1 1 d G .
H17 H 0.520462 -0.253139 0.076982 0.045 Uiso 1 1 calc R .
C16 C 0.5567(9) -0.1992(9) 0.0258(4) 0.045(6) Uani 1 1 d G .
H16 H 0.551147 -0.264002 0.012716 0.054 Uiso 1 1 calc R .
C15 C 0.5831(9) -0.1109(11) 0.0069(3) 0.044(6) Uani 1 1 d G .
H15 H 0.595510 -0.115346 -0.019214 0.053 Uiso 1 1 calc R .
C14 C 0.5912(8) -0.0162(9) 0.0261(3) 0.033(5) Uani 1 1 d G .
H14 H 0.609188 0.044173 0.013122 0.040 Uiso 1 1 calc R .
C43 C 0.7343(12) 0.1581(17) 0.2896(6) 0.033(5) Uani 1 1 d . .
C59 C 0.3112(18) 0.1743(18) 0.2932(7) 0.056(7) Uani 1 1 d D .
H59A H 0.313485 0.221166 0.271164 0.083 Uiso 1 1 calc GR .
H59B H 0.328958 0.212345 0.316813 0.083 Uiso 1 1 calc GR .
H59C H 0.251533 0.148230 0.294271 0.083 Uiso 1 1 calc GR .
C19 C 0.5340(11) -0.0816(15) 0.1230(5) 0.024(4) Uani 1 1 d . U
C53 C 0.4284(15) -0.2633(17) 0.4294(6) 0.040(5) Uani 1 1 d . .
C45 C 0.7104(13) 0.1574(18) 0.3583(6) 0.037(5) Uani 1 1 d . .
C58 C 0.6937(14) -0.0462(16) 0.2047(6) 0.042(6) Uani 1 1 d D .
H58A H 0.677004 -0.081578 0.180433 0.063 Uiso 1 1 calc GR .
H58B H 0.686982 -0.094338 0.226055 0.063 Uiso 1 1 calc GR .
H58C H 0.754698 -0.023628 0.205213 0.063 Uiso 1 1 calc GR .
C36 C 0.7954(14) 0.361(2) 0.1773(7) 0.051(7) Uani 1 1 d . .
H36A H 0.795935 0.421170 0.160021 0.077 Uiso 1 1 calc GR .
H36B H 0.854626 0.348603 0.189018 0.077 Uiso 1 1 calc GR .
H36C H 0.756193 0.375237 0.197387 0.077 Uiso 1 1 calc GR .
C40 C 0.2725(15) -0.0285(17) 0.2063(7) 0.042(6) Uani 1 1 d . .
C6 C 0.4721(12) 0.2198(18) 0.3728(6) 0.034(5) Uani 1 1 d . .
C51 C 0.1550(15) 0.1442(18) 0.3746(8) 0.049(6) Uani 1 1 d . .
H51A H 0.149719 0.151176 0.402174 0.074 Uiso 1 1 calc GR .
H51B H 0.097341 0.130168 0.361498 0.074 Uiso 1 1 calc GR .
H51C H 0.178385 0.208938 0.364669 0.074 Uiso 1 1 calc GR .
C47 C 0.2027(15) -0.218(2) 0.3225(7) 0.053(7) Uani 1 1 d . .
H47A H 0.246148 -0.242205 0.305539 0.079 Uiso 1 1 calc GR .
H47B H 0.149296 -0.197369 0.307135 0.079 Uiso 1 1 calc GR .
H47C H 0.189326 -0.274165 0.340048 0.079 Uiso 1 1 calc GR .
C34 C 0.8158(14) 0.176(2) 0.1532(6) 0.043(6) Uani 1 1 d . .
H34 H 0.871369 0.176840 0.167205 0.052 Uiso 1 1 calc R .
C48 C 0.2391(13) -0.1242(16) 0.3457(6) 0.035(5) Uani 1 1 d . .
C55 C 0.3411(17) -0.1475(18) 0.4653(7) 0.051(6) Uani 1 1 d . U
C41 C 0.2134(14) -0.0527(18) 0.2369(7) 0.043(6) Uani 1 1 d . .
H41A H 0.232656 -0.117201 0.250042 0.065 Uiso 1 1 calc GR .
H41B H 0.153523 -0.061527 0.225403 0.065 Uiso 1 1 calc GR .
H41C H 0.215090 0.004641 0.255473 0.065 Uiso 1 1 calc GR .
C49 C 0.1875(13) -0.036(2) 0.3503(7) 0.043(6) Uani 1 1 d . .
H49 H 0.127906 -0.040111 0.340668 0.052 Uiso 1 1 calc R .
C30 C 0.5569(18) 0.398(2) 0.0646(8) 0.054(7) Uani 1 1 d . .
C38 C 0.2963(14) -0.0206(17) 0.1376(7) 0.039(5) Uani 1 1 d . .
C39 C 0.2517(13) -0.0492(19) 0.1686(6) 0.037(5) Uani 1 1 d . .
H39 H 0.199784 -0.088476 0.162878 0.044 Uiso 1 1 calc R .
C54 C 0.3641(15) -0.2432(19) 0.4544(7) 0.046(6) Uani 1 1 d . .
H54 H 0.334719 -0.301030 0.464370 0.056 Uiso 1 1 calc R .
C35 C 0.7641(15) 0.266(2) 0.1550(7) 0.050(6) Uani 1 1 d . .
C37 C 0.2658(15) -0.045(2) 0.0968(7) 0.060(8) Uani 1 1 d . .
H37A H 0.239296 0.017639 0.084579 0.090 Uiso 1 1 calc GR .
H37B H 0.222545 -0.100938 0.096124 0.090 Uiso 1 1 calc GR .
H37C H 0.315715 -0.066638 0.082979 0.090 Uiso 1 1 calc GR .
C42 C 0.7926(14) 0.184(2) 0.2582(7) 0.059(8) Uani 1 1 d . .
H42A H 0.830294 0.124099 0.253915 0.089 Uiso 1 1 calc GR .
H42B H 0.828821 0.244473 0.265823 0.089 Uiso 1 1 calc GR .
H42C H 0.756565 0.199815 0.234547 0.089 Uiso 1 1 calc GR .
C28 C 0.6461(15) 0.2782(19) 0.0268(6) 0.042(6) Uani 1 1 d . .
C57 C 0.370(2) 0.235(2) 0.0821(10) 0.083(10) Uani 1 1 d D .
H57A H 0.374138 0.265755 0.056655 0.125 Uiso 1 1 calc GR .
H57B H 0.385487 0.288183 0.101756 0.125 Uiso 1 1 calc GR .
H57C H 0.310671 0.210602 0.084566 0.125 Uiso 1 1 calc GR .
C56 C 0.280(2) -0.133(3) 0.4978(10) 0.085(9) Uani 1 1 d . U
H56A H 0.309655 -0.089502 0.518039 0.127 Uiso 1 1 calc GR .
H56B H 0.266726 -0.201086 0.508453 0.127 Uiso 1 1 calc GR .
H56C H 0.226285 -0.098843 0.487698 0.127 Uiso 1 1 calc GR .
C27 C 0.697(2) 0.265(3) -0.0085(8) 0.080(10) Uani 1 1 d . .
H27A H 0.756949 0.243978 -0.000646 0.120 Uiso 1 1 calc GR .
H27B H 0.696956 0.330581 -0.022638 0.120 Uiso 1 1 calc GR .
H27C H 0.668807 0.210523 -0.025090 0.120 Uiso 1 1 calc GR .
C32 C 0.8556(16) -0.004(3) 0.1330(8) 0.070(9) Uani 1 1 d . .
H32A H 0.835346 -0.060098 0.148948 0.106 Uiso 1 1 calc GR .
H32B H 0.914056 0.018465 0.143059 0.106 Uiso 1 1 calc GR .
H32C H 0.857866 -0.028783 0.106612 0.106 Uiso 1 1 calc GR .
C61 C 0.811(2) -0.024(3) 0.0274(12) 0.108(14) Uani 1 1 d . .
H61A H 0.777007 -0.025161 0.002529 0.162 Uiso 1 1 calc GR .
H61B H 0.780659 -0.064782 0.045978 0.162 Uiso 1 1 calc GR .
H61C H 0.868777 -0.054781 0.024813 0.162 Uiso 1 1 calc GR .
C31 C 0.518(2) 0.5011(19) 0.0681(8) 0.068(9) Uani 1 1 d . .
H31A H 0.454599 0.493705 0.069959 0.102 Uiso 1 1 calc GR .
H31B H 0.527980 0.542972 0.045491 0.102 Uiso 1 1 calc GR .
H31C H 0.543957 0.535806 0.091164 0.102 Uiso 1 1 calc GR .
C52 C 0.4574(15) -0.3758(19) 0.4211(8) 0.052(7) Uani 1 1 d . .
H52A H 0.456842 -0.386056 0.393352 0.078 Uiso 1 1 calc GR .
H52B H 0.417235 -0.425299 0.431723 0.078 Uiso 1 1 calc GR .
H52C H 0.516648 -0.387278 0.432979 0.078 Uiso 1 1 calc GR .
C33 C 0.7942(13) 0.0860(19) 0.1334(6) 0.039(5) Uani 1 1 d . .
C60 C 0.6454(14) -0.0887(19) 0.4209(8) 0.065(8) Uani 1 1 d D .
H60A H 0.667925 -0.117982 0.397761 0.097 Uiso 1 1 calc GR .
H60B H 0.620581 -0.144594 0.435642 0.097 Uiso 1 1 calc GR .
H60C H 0.693186 -0.054983 0.436541 0.097 Uiso 1 1 calc GR .

loop_
_atom_site_aniso_label
_atom_site_aniso_U_11
_atom_site_aniso_U_22
_atom_site_aniso_U_33
_atom_site_aniso_U_23
_atom_site_aniso_U_13
_atom_site_aniso_U_12
Tb2 0.0230(4) 0.0269(5) 0.0227(5) -0.0007(4) 0.0025(4) -0.0004(4)
Tb3 0.0228(4) 0.0260(5) 0.0231(5) -0.0015(4) 0.0025(4) -0.0002(4)
Tb1 0.0249(5) 0.0306(5) 0.0239(5) 0.0002(4) 0.0041(4) -0.0005(4)
Tb4 0.0261(5) 0.0316(6) 0.0238(5) -0.0002(4) 0.0030(4) 0.0018(4)
O8 0.047(9) 0.046(10) 0.029(9) 0.008(7) -0.010(7) 0.000(7)
O5 0.026(7) 0.022(7) 0.032(8) 0.010(6) 0.002(6) -0.003(5)
O3 0.023(6) 0.023(7) 0.026(7) 0.002(6) -0.003(5) 0.001(5)
O6 0.032(7) 0.032(8) 0.013(7) 0.002(5) 0.011(5) -0.005(6)
O4 0.029(7) 0.028(8) 0.029(8) 0.010(6) 0.005(6) 0.001(6)
O2 0.029(7) 0.029(8) 0.031(8) -0.004(6) 0.007(6) 0.004(6)
O12 0.021(7) 0.044(9) 0.044(9) 0.001(7) -0.004(6) -0.009(6)
O10 0.019(7) 0.064(10) 0.027(8) 0.002(7) 0.003(6) -0.001(7)
O1 0.025(7) 0.026(8) 0.033(8) 0.002(6) 0.006(6) -0.002(5)
C20 0.019(3) 0.020(3) 0.018(3) -0.0007(10) 0.0013(10) 0.0004(10)
O15 0.028(7) 0.036(8) 0.038(9) -0.003(7) 0.001(6) -0.003(6)
O9 0.033(8) 0.052(10) 0.041(9) -0.001(8) 0.001(7) 0.011(7)
O7 0.044(9) 0.048(10) 0.039(10) 0.009(8) 0.001(7) -0.004(7)
O13 0.024(7) 0.056(10) 0.024(8) -0.005(7) -0.001(6) -0.004(7)
O19 0.022(7) 0.048(9) 0.038(9) -0.001(7) 0.001(6) 0.004(6)
O20 0.021(6) 0.044(9) 0.021(7) -0.009(6) 0.001(5) 0.003(6)
N3 0.030(9) 0.032(10) 0.030(10) 0.013(7) -0.008(7) -0.006(7)
O11 0.020(7) 0.045(9) 0.046(10) -0.003(7) -0.007(6) -0.006(6)
O16 0.038(8) 0.040(9) 0.044(10) -0.007(7) -0.003(7) 0.001(7)
O21 0.018(7) 0.070(11) 0.035(9) 0.007(8) 0.002(6) 0.005(7)
O22 0.031(7) 0.045(9) 0.023(8) 0.000(7) 0.007(6) -0.003(6)
O18 0.060(10) 0.029(8) 0.040(10) 0.008(7) 0.013(8) 0.000(7)
O17 0.037(8) 0.036(8) 0.029(8) 0.003(6) 0.002(6) 0.002(6)
O14 0.036(8) 0.042(9) 0.035(9) 0.000(7) 0.006(6) -0.001(7)
N2 0.040(10) 0.033(10) 0.026(10) -0.006(8) 0.006(8) 0.014(8)
N5 0.033(9) 0.028(9) 0.026(9) -0.006(7) -0.004(7) -0.008(7)
C26 0.014(8) 0.031(11) 0.036(12) 0.004(9) 0.002(8) 0.004(8)
C25 0.029(4) 0.029(4) 0.029(4) -0.0002(10) 0.0024(11) 0.0000(10)
C24 0.031(10) 0.050(14) 0.023(11) 0.003(10) -0.002(8) 0.019(10)
C23 0.032(11) 0.033(12) 0.039(13) 0.004(10) 0.014(9) -0.014(9)
C22 0.035(11) 0.027(11) 0.031(12) -0.009(9) 0.011(9) 0.001(8)
C21 0.038(11) 0.049(13) 0.016(4) 0.001(5) -0.001(8) -0.007(10)
N6 0.023(3) 0.022(3) 0.022(3) 0.0013(10) 0.0021(10) -0.0005(10)
N1 0.020(8) 0.056(12) 0.034(11) -0.006(9) -0.011(7) 0.007(8)
C5 0.029(7) 0.019(7) 0.031(8) -0.002(6) 0.002(6) -0.002(6)
C4 0.036(11) 0.037(12) 0.031(12) -0.004(9) 0.013(9) 0.005(9)
C3 0.049(13) 0.044(14) 0.027(12) -0.016(10) 0.005(10) -0.014(11)
C2 0.038(8) 0.047(9) 0.030(8) -0.008(7) 0.008(7) -0.005(7)
C1 0.036(12) 0.063(16) 0.027(13) -0.004(11) 0.011(9) -0.004(11)
O23 0.057(12) 0.109(18) 0.067(15) 0.005(13) 0.021(10) 0.010(12)
C13 0.019(9) 0.027(10) 0.024(11) 0.002(8) 0.006(7) 0.006(7)
C12 0.043(12) 0.027(11) 0.028(12) -0.003(9) 0.003(9) 0.004(9)
C11 0.039(12) 0.023(11) 0.041(13) 0.003(9) 0.003(10) -0.004(9)
C10 0.046(12) 0.028(11) 0.028(12) 0.004(9) 0.017(9) 0.002(9)
C9 0.034(11) 0.020(10) 0.048(14) -0.010(9) 0.006(10) 0.007(8)
C8 0.030(10) 0.014(10) 0.045(13) -0.002(8) 0.006(9) -0.001(8)
C7 0.020(4) 0.020(4) 0.020(4) 0.0000(10) 0.0016(11) 0.0001(10)
C44 0.031(11) 0.057(14) 0.018(11) -0.003(10) 0.001(8) -0.014(10)
C50 0.030(11) 0.038(12) 0.029(12) -0.008(9) 0.008(9) 0.002(9)
C46 0.040(13) 0.08(2) 0.036(14) 0.000(13) 0.000(10) -0.035(13)
C29 0.055(15) 0.045(14) 0.033(14) 0.002(11) -0.004(11) -0.005(11)
N4 0.027(9) 0.050(12) 0.039(11) -0.012(9) 0.003(8) 0.001(8)
C18 0.023(10) 0.062(17) 0.044(14) 0.002(12) -0.002(9) 0.007(10)
C17 0.039(12) 0.044(14) 0.028(12) -0.008(10) -0.003(9) -0.002(10)
C16 0.042(13) 0.075(18) 0.019(12) -0.004(11) 0.007(9) 0.002(12)
C15 0.039(12) 0.067(17) 0.025(12) -0.009(11) -0.002(9) 0.000(11)
C14 0.031(10) 0.051(14) 0.018(11) 0.000(9) 0.007(8) 0.011(9)
C43 0.024(10) 0.047(13) 0.028(12) -0.011(10) 0.008(8) -0.004(9)
C59 0.079(19) 0.047(15) 0.037(15) 0.002(12) -0.019(13) 0.000(14)
C19 0.024(4) 0.024(4) 0.024(4) 0.0001(10) 0.0013(11) 0.0004(10)
C53 0.050(13) 0.033(13) 0.034(13) 0.010(10) -0.010(10) -0.007(10)
C45 0.031(11) 0.053(15) 0.025(12) -0.005(10) -0.005(9) -0.006(10)
C58 0.035(12) 0.057(15) 0.034(13) 0.007(11) 0.004(10) 0.014(11)
C36 0.035(12) 0.09(2) 0.030(13) 0.011(13) -0.003(10) -0.022(13)
C40 0.043(13) 0.034(13) 0.051(16) 0.013(11) 0.009(11) 0.017(10)
C6 0.027(10) 0.053(15) 0.025(11) -0.007(10) 0.013(8) -0.011(9)
C51 0.043(13) 0.039(14) 0.064(18) 0.004(12) 0.002(12) 0.010(11)
C47 0.042(13) 0.071(18) 0.043(15) 0.006(13) -0.006(11) -0.018(13)
C34 0.036(12) 0.061(17) 0.033(13) 0.008(11) 0.001(10) -0.015(11)
C48 0.027(10) 0.031(12) 0.047(14) -0.006(10) -0.008(9) -0.013(9)
C55 0.073(17) 0.026(12) 0.050(15) -0.003(11) -0.011(10) -0.023(12)
C41 0.043(13) 0.037(13) 0.049(15) -0.004(11) 0.005(11) -0.012(10)
C49 0.015(9) 0.068(17) 0.046(15) 0.005(12) 0.001(9) 0.003(10)
C30 0.064(17) 0.041(15) 0.054(17) 0.000(13) -0.007(13) 0.008(12)
C38 0.039(12) 0.029(12) 0.047(15) -0.009(10) -0.004(10) 0.004(9)
C39 0.025(10) 0.065(16) 0.020(11) 0.001(10) -0.002(8) -0.019(10)
C54 0.052(14) 0.039(14) 0.050(16) -0.014(11) 0.012(12) -0.018(11)
C35 0.042(14) 0.059(17) 0.052(16) 0.010(13) 0.016(12) -0.013(12)
C37 0.036(13) 0.11(2) 0.034(14) -0.011(14) -0.016(11) -0.018(14)
C42 0.025(11) 0.11(2) 0.045(16) -0.011(15) 0.014(10) -0.017(13)
C28 0.053(14) 0.051(15) 0.023(12) 0.002(10) 0.000(10) -0.016(11)
C57 0.063(19) 0.08(2) 0.11(3) 0.01(2) 0.018(18) 0.007(17)
C56 0.085(9) 0.085(9) 0.085(9) 0.000(2) 0.008(2) 0.000(2)
C27 0.08(2) 0.12(3) 0.050(19) 0.033(18) 0.033(15) 0.024(19)
C32 0.042(14) 0.12(3) 0.051(18) 0.015(17) 0.009(12) 0.033(16)
C61 0.10(3) 0.09(3) 0.13(4) -0.06(3) 0.01(2) 0.01(2)
C31 0.12(3) 0.029(14) 0.063(19) 0.010(13) 0.032(18) 0.008(15)
C52 0.043(14) 0.043(15) 0.069(19) 0.014(13) -0.001(12) -0.008(11)
C33 0.023(10) 0.053(15) 0.040(13) 0.022(11) 0.000(9) 0.008(10)
C60 0.028(12) 0.09(2) 0.08(2) -0.040(17) 0.008(12) -0.010(13)

loop_
_atom_type_symbol
_atom_type_description
_atom_type_scat_dispersion_real
_atom_type_scat_dispersion_imag
_atom_type_scat_source
C C 0.0033 0.0016 'International Tables Vol C Tables 4.2.6.8 and 6.1.1.4'
H H 0.0000 0.0000 'International Tables Vol C Tables 4.2.6.8 and 6.1.1.4'
N N 0.0061 0.0033 'International Tables Vol C Tables 4.2.6.8 and 6.1.1.4'
O O 0.0106 0.0060 'International Tables Vol C Tables 4.2.6.8 and 6.1.1.4'
Tb Tb -0.1723 4.1537 'International Tables Vol C Tables 4.2.6.8 and 6.1.1.4'

loop_
_geom_angle_atom_site_label_1
_geom_angle_atom_site_label_2
_geom_angle_atom_site_label_3
_geom_angle
Tb3 Tb2 Tb1 132.54(3)
O5 Tb2 Tb3 36.4(3)
O5 Tb2 Tb1 104.6(3)
O5 Tb2 O2 71.7(4)
O5 Tb2 O13 85.1(5)
O5 Tb2 N3 144.7(5)
O5 Tb2 O21 78.9(5)
O5 Tb2 O14 129.8(5)
O6 Tb2 Tb3 104.9(3)
O6 Tb2 Tb1 36.6(3)
O6 Tb2 O5 70.7(4)
O6 Tb2 O2 136.9(5)
O6 Tb2 O1 70.1(4)
O6 Tb2 O13 122.6(5)
O6 Tb2 N3 134.8(5)
O6 Tb2 O21 78.0(5)
O6 Tb2 O14 87.7(5)
O2 Tb2 Tb3 35.3(3)
O2 Tb2 Tb1 146.2(3)
O2 Tb2 N3 74.3(5)
O2 Tb2 O21 74.9(5)
O2 Tb2 O14 133.3(5)
O1 Tb2 Tb3 147.4(3)
O1 Tb2 Tb1 33.5(3)
O1 Tb2 O5 135.6(4)
O1 Tb2 O2 130.4(4)
O1 Tb2 O13 134.4(4)
O1 Tb2 N3 65.1(5)
O1 Tb2 O21 73.4(5)
O1 Tb2 O14 68.0(5)
O13 Tb2 Tb3 76.4(3)
O13 Tb2 Tb1 140.3(3)
O13 Tb2 O2 73.5(5)
O13 Tb2 N3 94.0(5)
O13 Tb2 O21 147.7(5)
O13 Tb2 O14 69.0(5)
N3 Tb2 Tb3 109.2(4)
N3 Tb2 Tb1 98.4(4)
N3 Tb2 O21 83.7(5)
N3 Tb2 O14 81.5(5)
O21 Tb2 Tb3 74.0(3)
O21 Tb2 Tb1 71.5(4)
O14 Tb2 Tb3 144.6(3)
O14 Tb2 Tb1 75.8(3)
O14 Tb2 O21 141.4(5)
Tb2 Tb3 Tb4 131.86(3)
O5 Tb3 Tb2 35.6(3)
O5 Tb3 Tb4 145.9(3)
O5 Tb3 O20 74.6(4)
O5 Tb3 O11 133.4(5)
O5 Tb3 N6 74.2(5)
O3 Tb3 Tb2 104.8(3)
O3 Tb3 Tb4 36.4(3)
O3 Tb3 O5 137.3(4)
O3 Tb3 O4 70.4(4)
O3 Tb3 O2 71.1(5)
O3 Tb3 O12 122.7(5)
O3 Tb3 O20 78.2(4)
O3 Tb3 O11 87.2(5)
O3 Tb3 N6 135.6(5)
O4 Tb3 Tb2 145.8(3)
O4 Tb3 Tb4 34.1(3)
O4 Tb3 O5 129.0(4)
O4 Tb3 O12 134.8(5)
O4 Tb3 O20 72.7(4)
O4 Tb3 O11 69.4(5)
O4 Tb3 N6 65.3(5)
O2 Tb3 Tb2 36.1(3)
O2 Tb3 Tb4 104.8(3)
O2 Tb3 O5 71.8(4)
O2 Tb3 O4 135.8(5)
O2 Tb3 O12 85.1(5)
O2 Tb3 O20 78.8(4)
O2 Tb3 O11 129.1(5)
O2 Tb3 N6 145.2(5)
O12 Tb3 Tb2 77.2(3)
O12 Tb3 Tb4 140.5(3)
O12 Tb3 O5 73.7(5)
O12 Tb3 O20 147.6(5)
O12 Tb3 O11 68.6(5)
O12 Tb3 N6 92.1(5)
O20 Tb3 Tb2 73.2(3)
O20 Tb3 Tb4 71.4(3)
O20 Tb3 N6 85.6(5)
O11 Tb3 Tb2 144.8(3)
O11 Tb3 Tb4 76.0(3)
O11 Tb3 O20 142.0(5)
O11 Tb3 N6 80.7(5)
N6 Tb3 Tb2 109.5(4)
N6 Tb3 Tb4 99.3(4)
O6 Tb1 Tb2 33.7(3)
O6 Tb1 N1 127.1(4)
O1 Tb1 Tb2 33.3(3)
O1 Tb1 O6 67.0(4)
O1 Tb1 O22 74.0(4)
O1 Tb1 N1 63.0(4)
O15 Tb1 Tb2 101.2(4)
O15 Tb1 O6 79.5(5)
O15 Tb1 O1 121.5(5)
O15 Tb1 O16 74.0(5)
O15 Tb1 O22 144.0(5)
O15 Tb1 O18 88.1(5)
O15 Tb1 O17 76.1(5)
O15 Tb1 N1 142.8(4)
O16 Tb1 Tb2 95.1(4)
O16 Tb1 O6 113.2(5)
O16 Tb1 O1 77.2(5)
O16 Tb1 O22 141.3(5)
O16 Tb1 O18 80.9(5)
O16 Tb1 O17 139.3(5)
O16 Tb1 N1 71.5(4)
O22 Tb1 Tb2 74.2(3)
O22 Tb1 O6 78.3(4)
O22 Tb1 N1 72.6(4)
O18 Tb1 Tb2 168.4(4)
O18 Tb1 O6 157.3(5)
O18 Tb1 O1 135.3(5)
O18 Tb1 O22 102.1(5)
O18 Tb1 N1 73.3(5)
O17 Tb1 Tb2 117.4(3)
O17 Tb1 O6 87.4(5)
O17 Tb1 O1 143.0(5)
O17 Tb1 O22 74.9(5)
O17 Tb1 O18 71.1(5)
O17 Tb1 N1 124.5(4)
N1 Tb1 Tb2 95.2(3)
O8 Tb4 Tb3 115.4(4)
O8 Tb4 O3 86.0(5)
O8 Tb4 O4 140.7(5)
O8 Tb4 O7 71.8(6)
O8 Tb4 O19 71.7(5)
O8 Tb4 N4 123.6(5)
O3 Tb4 Tb3 33.9(3)
O3 Tb4 O19 77.7(4)
O3 Tb4 N4 127.8(4)
O4 Tb4 Tb3 33.9(3)
O4 Tb4 O3 67.8(4)
O4 Tb4 O19 74.3(5)
O4 Tb4 N4 62.8(4)
O10 Tb4 Tb3 101.3(3)
O10 Tb4 O8 78.0(5)
O10 Tb4 O3 79.0(4)
O10 Tb4 O4 121.9(5)
O10 Tb4 O9 73.3(5)
O10 Tb4 O7 89.7(5)
O10 Tb4 O19 142.7(5)
O10 Tb4 N4 142.7(4)
O9 Tb4 Tb3 96.7(4)
O9 Tb4 O8 140.5(6)
O9 Tb4 O3 113.9(5)
O9 Tb4 O4 78.5(5)
O9 Tb4 O7 81.2(5)
O9 Tb4 O19 143.3(5)
O9 Tb4 N4 71.9(5)
O7 Tb4 Tb3 167.7(4)
O7 Tb4 O3 156.9(5)
O7 Tb4 O4 134.6(5)
O7 Tb4 O19 100.9(5)
O7 Tb4 N4 72.4(5)
O19 Tb4 Tb3 73.6(3)
O19 Tb4 N4 74.0(4)
N4 Tb4 Tb3 95.4(3)
C30 O8 Tb4 139.7(16)
Tb2 O5 Tb3 108.0(5)
C26 O5 Tb2 116.0(9)
C26 O5 Tb3 131.4(10)
Tb3 O3 Tb4 109.7(5)
C12 O3 Tb3 115.8(9)
C12 O3 Tb4 130.2(9)
Tb2 O6 Tb1 109.7(5)
C25 O6 Tb2 116.3(9)
C25 O6 Tb1 129.2(9)
Tb3 O4 Tb4 112.1(6)
C19 O4 Tb3 118.0(11)
C19 O4 Tb4 128.5(12)
Tb3 O2 Tb2 108.6(5)
C13 O2 Tb2 131.2(10)
C13 O2 Tb3 115.9(9)
C40 O12 Tb3 136.1(15)
C35 O10 Tb4 138.4(16)
Tb2 O1 Tb1 113.2(5)
C6 O1 Tb2 116.5(11)
C6 O1 Tb1 130.1(12)
N6 C20 C21 121.0(15)
C48 O15 Tb1 137.0(13)
C33 O9 Tb4 136.1(15)
C28 O7 Tb4 135.2(16)
C43 O13 Tb2 137.8(12)
C57 O19 Tb4 124.6(15)
C58 O20 Tb3 125.3(11)
N2 N3 Tb2 120.3(11)
C7 N3 Tb2 131.7(13)
C7 N3 N2 107.8(16)
C38 O11 Tb3 134.2(14)
C50 O16 Tb1 136.1(13)
C59 O21 Tb2 127.6(14)
C60 O22 Tb1 132.5(11)
C55 O18 Tb1 134.9(16)
C53 O17 Tb1 132.0(14)
C45 O14 Tb2 133.5(13)
C6 N2 N3 107.1(16)
C19 N5 N6 111.1(15)
O5 C26 C25 117.7(10)
O5 C26 C21 122.3(10)
C25 C26 C21 120.0
O6 C25 C26 119.3(10)
O6 C25 C24 120.7(10)
C24 C25 C26 120.0
C25 C24 C23 120.0
C24 C23 C22 120.0
C21 C22 C23 120.0
C26 C21 C20 128.2(10)
C22 C21 C20 111.6(10)
C22 C21 C26 120.0
C20 N6 Tb3 132.5(12)
C20 N6 N5 110.4(15)
N5 N6 Tb3 116.3(10)
C5 N1 Tb1 115.8(6)
C5 N1 C1 120.0
C1 N1 Tb1 123.9(6)
N1 C5 C4 120.0
N1 C5 C6 115.0(12)
C4 C5 C6 124.9(12)
C3 C4 C5 120.0
C4 C3 C2 120.0
C1 C2 C3 120.0
C2 C1 N1 120.0
O2 C13 C12 117.7(9)
O2 C13 C8 122.2(9)
C12 C13 C8 120.0
O3 C12 C13 119.3(9)
O3 C12 C11 120.7(9)
C11 C12 C13 120.0
C12 C11 C10 120.0
C9 C10 C11 120.0
C8 C9 C10 120.0
C13 C8 C7 126.7(10)
C9 C8 C13 120.0
C9 C8 C7 113.0(10)
N3 C7 C8 123.9(16)
C43 C44 C45 124.8(19)
O16 C50 C51 113.6(18)
O16 C50 C49 123.2(19)
C49 C50 C51 122.8(19)
C28 C29 C30 125(2)
C18 N4 Tb4 115.1(6)
C18 N4 C14 120.0
C14 N4 Tb4 124.8(6)
N4 C18 C19 114.3(11)
C17 C18 N4 120.0
C17 C18 C19 125.7(11)
C18 C17 C16 120.0
C15 C16 C17 120.0
C14 C15 C16 120.0
C15 C14 N4 120.0
O13 C43 C44 122.6(18)
O13 C43 C42 115.8(18)
C44 C43 C42 121.5(19)
O4 C19 N5 125.5(18)
O4 C19 C18 119.2(16)
N5 C19 C18 115.3(16)
O17 C53 C54 124(2)
O17 C53 C52 114(2)
C54 C53 C52 121(2)
O14 C45 C44 122.6(19)
O14 C45 C46 117.0(19)
C44 C45 C46 120.4(19)
O12 C40 C41 115(2)
O12 C40 C39 121(2)
C39 C40 C41 123(2)
O1 C6 C5 115.0(17)
N2 C6 O1 128.4(18)
N2 C6 C5 116.6(18)
C33 C34 C35 127(2)
O15 C48 C47 116.2(19)
O15 C48 C49 123.1(19)
C49 C48 C47 120.6(19)
O18 C55 C54 123(3)
O18 C55 C56 116(2)
C54 C55 C56 121(2)
C50 C49 C48 125.4(18)
O8 C30 C29 119(2)
O8 C30 C31 120(3)
C29 C30 C31 120(2)
O11 C38 C39 120(2)
O11 C38 C37 116(2)
C39 C38 C37 124(2)
C40 C39 C38 128(2)
C55 C54 C53 124(2)
O10 C35 C36 117(2)
O10 C35 C34 121(2)
C34 C35 C36 122(2)
O7 C28 C29 126(2)
O7 C28 C27 115(2)
C29 C28 C27 119(2)
O9 C33 C34 123(2)
O9 C33 C32 116(2)
C34 C33 C32 122(2)

loop_
_geom_bond_atom_site_label_1
_geom_bond_atom_site_label_2
_geom_bond_distance
Tb2 Tb3 3.8098(13)
Tb2 Tb1 3.9022(14)
Tb2 O5 2.334(13)
Tb2 O6 2.299(12)
Tb2 O2 2.370(14)
Tb2 O1 2.331(13)
Tb2 O13 2.337(13)
Tb2 N3 2.377(17)
Tb2 O21 2.432(13)
Tb2 O14 2.417(14)
Tb3 Tb4 3.9025(14)
Tb3 O5 2.376(12)
Tb3 O3 2.314(12)
Tb3 O4 2.346(13)
Tb3 O2 2.322(13)
Tb3 O12 2.372(13)
Tb3 O20 2.417(12)
Tb3 O11 2.406(13)
Tb3 N6 2.420(15)
Tb1 O6 2.471(12)
Tb1 O1 2.344(13)
Tb1 O15 2.264(13)
Tb1 O16 2.292(15)
Tb1 O22 2.461(13)
Tb1 O18 2.325(15)
Tb1 O17 2.323(14)
Tb1 N1 2.655(9)
Tb4 O8 2.315(15)
Tb4 O3 2.459(13)
Tb4 O4 2.359(13)
Tb4 O10 2.274(14)
Tb4 O9 2.289(14)
Tb4 O7 2.342(15)
Tb4 O19 2.470(13)
Tb4 N4 2.676(9)
O8 C30 1.27(3)
O5 C26 1.351(15)
O3 C12 1.362(15)
O6 C25 1.354(15)
O4 C19 1.28(2)
O2 C13 1.373(16)
O12 C40 1.27(3)
O10 C35 1.25(3)
O1 C6 1.32(3)
C20 C21 1.516(19)
C20 N6 1.30(2)
O15 C48 1.29(2)
O9 C33 1.30(2)
O7 C28 1.26(3)
O13 C43 1.28(2)
O19 C57 1.49(3)
O20 C58 1.44(2)
N3 N2 1.45(2)
N3 C7 1.36(2)
O11 C38 1.31(2)
O16 C50 1.31(2)
O21 C59 1.38(3)
O22 C60 1.46(2)
O18 C55 1.27(3)
O17 C53 1.27(2)
O14 C45 1.29(2)
N2 C6 1.27(3)
N5 N6 1.45(2)
N5 C19 1.29(2)
C26 C25 1.3900
C26 C21 1.3900
C25 C24 1.3900
C24 C23 1.3900
C23 C22 1.3900
C22 C21 1.3900
N1 C5 1.3900
N1 C1 1.3900
C5 C4 1.3900
C5 C6 1.48(2)
C4 C3 1.3900
C3 C2 1.3900
C2 C1 1.3900
O23 C61 1.45(4)
C13 C12 1.3900
C13 C8 1.3900
C12 C11 1.3900
C11 C10 1.3900
C10 C9 1.3900
C9 C8 1.3900
C8 C7 1.442(19)
C44 C43 1.39(3)
C44 C45 1.39(3)
C50 C51 1.50(3)
C50 C49 1.38(3)
C46 C45 1.49(3)
C29 C30 1.42(4)
C29 C28 1.41(3)
N4 C18 1.3900
N4 C14 1.3900
C18 C17 1.3900
C18 C19 1.44(2)
C17 C16 1.3900
C16 C15 1.3900
C15 C14 1.3900
C43 C42 1.51(3)
C53 C54 1.40(3)
C53 C52 1.54(3)
C36 C35 1.50(4)
C40 C41 1.49(3)
C40 C39 1.36(3)
C47 C48 1.53(3)
C34 C35 1.42(3)
C34 C33 1.37(3)
C48 C49 1.40(3)
C55 C54 1.34(3)
C55 C56 1.54(4)
C30 C31 1.47(3)
C38 C39 1.38(3)
C38 C37 1.50(3)
C28 C27 1.52(3)
C32 C33 1.49(3)

loop_
_geom_torsion_atom_site_label_1
_geom_torsion_atom_site_label_2
_geom_torsion_atom_site_label_3
_geom_torsion_atom_site_label_4
_geom_torsion
Tb2 O5 C26 C25 -1.3(12)
Tb2 O5 C26 C21 178.9(6)
Tb2 O6 C25 C26 -1.5(13)
Tb2 O6 C25 C24 -179.9(6)
Tb2 O2 C13 C12 153.2(8)
Tb2 O2 C13 C8 -29.2(16)
Tb2 O1 C6 N2 14(3)
Tb2 O1 C6 C5 -163.4(10)
Tb2 O13 C43 C44 17(4)
Tb2 O13 C43 C42 -159.2(17)
Tb2 N3 N2 C6 -12(2)
Tb2 N3 C7 C8 6(2)
Tb2 O14 C45 C44 -25(3)
Tb2 O14 C45 C46 158.4(17)
Tb3 O5 C26 C25 -154.1(8)
Tb3 O5 C26 C21 26.1(16)
Tb3 O3 C12 C13 3.1(13)
Tb3 O3 C12 C11 -176.4(6)
Tb3 O4 C19 N5 -18(2)
Tb3 O4 C19 C18 161.2(11)
Tb3 O2 C13 C12 -0.3(12)
Tb3 O2 C13 C8 177.3(6)
Tb3 O12 C40 C41 158.5(15)
Tb3 O12 C40 C39 -27(3)
Tb3 O11 C38 C39 26(3)
Tb3 O11 C38 C37 -154.5(17)
Tb1 O6 C25 C26 151.1(8)
Tb1 O6 C25 C24 -27.2(15)
Tb1 O1 C6 N2 -172.3(15)
Tb1 O1 C6 C5 11(2)
Tb1 O15 C48 C47 167.6(14)
Tb1 O15 C48 C49 -15(3)
Tb1 O16 C50 C51 172.9(15)
Tb1 O16 C50 C49 -1(3)
Tb1 O18 C55 C54 14(4)
Tb1 O18 C55 C56 -161.9(18)
Tb1 O17 C53 C54 -23(3)
Tb1 O17 C53 C52 153.7(15)
Tb1 N1 C5 C4 174.1(7)
Tb1 N1 C5 C6 -7.0(12)
Tb1 N1 C1 C2 -173.6(8)
Tb4 O8 C30 C29 24(4)
Tb4 O8 C30 C31 -163.2(19)
Tb4 O3 C12 C13 -150.8(8)
Tb4 O3 C12 C11 29.6(15)
Tb4 O4 C19 N5 175.8(13)
Tb4 O4 C19 C18 -5(2)
Tb4 O10 C35 C36 -165.5(14)
Tb4 O10 C35 C34 17(3)
Tb4 O9 C33 C34 -1(3)
Tb4 O9 C33 C32 175.2(16)
Tb4 O7 C28 C29 -1(4)
Tb4 O7 C28 C27 176.4(17)
Tb4 N4 C18 C17 -178.0(8)
Tb4 N4 C18 C19 -0.8(11)
Tb4 N4 C14 C15 177.8(8)
O5 C26 C25 O6 1.9(13)
O5 C26 C25 C24 -179.7(12)
O5 C26 C21 C20 4.9(15)
O5 C26 C21 C22 179.7(12)
O3 C12 C11 C10 179.6(13)
O6 C25 C24 C23 178.3(13)
O2 C13 C12 O3 -1.9(13)
O2 C13 C12 C11 177.7(12)
O2 C13 C8 C9 -177.6(13)
O2 C13 C8 C7 -4.3(16)
O12 C40 C39 C38 -2(4)
O15 C48 C49 C50 9(4)
N3 N2 C6 O1 -1(3)
N3 N2 C6 C5 175.8(14)
O11 C38 C39 C40 2(4)
O16 C50 C49 C48 -2(4)
O18 C55 C54 C53 14(4)
O17 C53 C54 C55 -9(4)
N2 N3 C7 C8 -179.9(14)
C26 C25 C24 C23 0.0
C25 C26 C21 C20 -174.8(14)
C25 C26 C21 C22 0.0
C25 C24 C23 C22 0.0
C24 C23 C22 C21 0.0
C23 C22 C21 C20 175.6(12)
C23 C22 C21 C26 0.0
C21 C20 N6 Tb3 -16(2)
C21 C20 N6 N5 174.6(13)
C21 C26 C25 O6 -178.3(12)
C21 C26 C25 C24 0.0
N6 C20 C21 C26 -10(2)
N6 C20 C21 C22 174.9(13)
N6 N5 C19 O4 4(3)
N6 N5 C19 C18 -175.8(13)
N1 C5 C4 C3 0.0
N1 C5 C6 O1 -1(2)
N1 C5 C6 N2 -178.2(14)
C5 N1 C1 C2 0.0
C5 C4 C3 C2 0.0
C4 C5 C6 O1 178.3(12)
C4 C5 C6 N2 1(2)
C4 C3 C2 C1 0.0
C3 C2 C1 N1 0.0
C1 N1 C5 C4 0.0
C1 N1 C5 C6 179.0(13)
C13 C12 C11 C10 0.0
C13 C8 C7 N3 16(2)
C12 C13 C8 C9 0.0
C12 C13 C8 C7 173.3(14)
C12 C11 C10 C9 0.0
C11 C10 C9 C8 0.0
C10 C9 C8 C13 0.0
C10 C9 C8 C7 -174.2(12)
C9 C8 C7 N3 -170.3(13)
C8 C13 C12 O3 -179.6(13)
C8 C13 C12 C11 0.0
C7 N3 N2 C6 172.9(16)
N4 C18 C17 C16 0.0
N4 C18 C19 O4 3(2)
N4 C18 C19 N5 -177.1(13)
C18 N4 C14 C15 0.0
C18 C17 C16 C15 0.0
C17 C18 C19 O4 -179.9(12)
C17 C18 C19 N5 0(2)
C17 C16 C15 C14 0.0
C16 C15 C14 N4 0.0
C14 N4 C18 C17 0.0
C14 N4 C18 C19 177.1(13)
C43 C44 C45 O14 -5(4)
C43 C44 C45 C46 171(2)
C19 N5 N6 Tb3 11.8(18)
C19 N5 N6 C20 -176.8(15)
C19 C18 C17 C16 -176.8(14)
C45 C44 C43 O13 10(4)
C45 C44 C43 C42 -174(2)
C6 C5 C4 C3 -178.9(14)
C51 C50 C49 C48 -175(2)
C47 C48 C49 C50 -174(2)
C41 C40 C39 C38 172(2)
C30 C29 C28 O7 -6(4)
C30 C29 C28 C27 177(2)
C35 C34 C33 O9 -6(4)
C35 C34 C33 C32 178(2)
C37 C38 C39 C40 -178(2)
C28 C29 C30 O8 -4(4)
C28 C29 C30 C31 -177(2)
C56 C55 C54 C53 -170(2)
C52 C53 C54 C55 174(2)
C33 C34 C35 O10 -1(4)
C33 C34 C35 C36 -179(2)
